data_7226012
loop_
_publ_author_name
'Yan, Hao-Ran'
'WANG, JIAN'
'Yu, Ying-Hui'
'Hou, Guang-Feng'
'Zhang, Hong-Xing'
'Gao, Jin-Sheng'

_publ_section_title
;
 Two Cationic [(CuxIy)x-y]n Motifs Based Coordination Polymers and Their
 Photocatalytic Properties
;
_journal_name_full 'RSC Adv.'
_journal_paper_doi 10.1039/C6RA10627G
_journal_year 2016
_chemical_formula_moiety 'C18 H17 Cu2 I N6 O6'
_chemical_formula_sum 'C18 H17 Cu2 I N6 O6'
_chemical_formula_weight 667.38
_chemical_name_systematic
; 
 ? 
;
_space_group_IT_number 15
_symmetry_cell_setting monoclinic
_symmetry_space_group_name_Hall '-C 2yc'
_symmetry_space_group_name_H-M 'C 1 2/c 1'
_atom_sites_solution_hydrogens geom
_atom_sites_solution_primary direct
_atom_sites_solution_secondary difmap
_audit_creation_method SHELXL-97
_audit_update_record
;
2016-03-19 deposited with the CCDC.
2016-07-18 downloaded from the CCDC.
;
_cell_angle_alpha 90.00
_cell_angle_beta 108.832(6)
_cell_angle_gamma 90.00
_cell_formula_units_Z 4
_cell_length_a 20.8927(11)
_cell_length_b 14.2874(6)
_cell_length_c 7.2925(4)
_cell_measurement_reflns_used 2140
_cell_measurement_temperature 293(2)
_cell_measurement_theta_max 29.2005
_cell_measurement_theta_min 3.1309
_cell_volume 2060.30(19)
_computing_cell_refinement
;
CrysAlisPro, Agilent Technologies,
Version 1.171.35.21 (release 20-01-2012 CrysAlis171 .NET)
(compiled Jan 23 2012,18:06:46)
;
_computing_data_collection
;
CrysAlisPro, Agilent Technologies,
Version 1.171.35.21 (release 20-01-2012 CrysAlis171 .NET)
(compiled Jan 23 2012,18:06:46)
;
_computing_data_reduction
;
CrysAlisPro, Agilent Technologies,
Version 1.171.35.21 (release 20-01-2012 CrysAlis171 .NET)
(compiled Jan 23 2012,18:06:46)
;
_computing_structure_refinement 'SHELXL-97 (Sheldrick, 1997)'
_computing_structure_solution 'SHELXS-97 (Sheldrick, 1990)'
_diffrn_ambient_temperature 293(2)
_diffrn_detector_area_resol_mean 16.1954
_diffrn_measured_fraction_theta_full 0.988
_diffrn_measured_fraction_theta_max 0.988
_diffrn_measurement_device_type 'Xcalibur, Eos'
_diffrn_measurement_method '\w scans'
_diffrn_radiation_monochromator graphite
_diffrn_radiation_source 'fine-focus sealed tube'
_diffrn_radiation_type MoK\a
_diffrn_radiation_wavelength 0.71073
_diffrn_reflns_av_R_equivalents 0.0228
_diffrn_reflns_av_sigmaI/netI 0.0310
_diffrn_reflns_limit_h_max 24
_diffrn_reflns_limit_h_min -15
_diffrn_reflns_limit_k_max 16
_diffrn_reflns_limit_k_min -15
_diffrn_reflns_limit_l_max 8
_diffrn_reflns_limit_l_min -8
_diffrn_reflns_number 3802
_diffrn_reflns_theta_full 25.00
_diffrn_reflns_theta_max 25.00
_diffrn_reflns_theta_min 3.40
_exptl_absorpt_coefficient_mu 3.615
_exptl_absorpt_correction_T_max 0.6709
_exptl_absorpt_correction_T_min 0.6131
_exptl_absorpt_correction_type multi-scan
_exptl_absorpt_process_details
;
CrysAlisPro, Agilent Technologies,
Version 1.171.35.21 (release 20-01-2012 CrysAlis171 .NET)
(compiled Jan 23 2012,18:06:46)
Empirical absorption correction using spherical harmonics,
 implemented in SCALE3 ABSPACK scaling algorithm.
;
_exptl_crystal_colour yellow
_exptl_crystal_density_diffrn 2.152
_exptl_crystal_density_method 'not measured'
_exptl_crystal_description block
_exptl_crystal_F_000 1304
_exptl_crystal_size_max 0.15
_exptl_crystal_size_mid 0.14
_exptl_crystal_size_min 0.12
_refine_diff_density_max 0.889
_refine_diff_density_min -0.755
_refine_diff_density_rms 0.109
_refine_ls_extinction_coef 0.0051(3)
_refine_ls_extinction_expression Fc^*^=kFc[1+0.001xFc^2^\l^3^/sin(2\q)]^-1/4^
_refine_ls_extinction_method SHELXL
_refine_ls_goodness_of_fit_ref 1.086
_refine_ls_hydrogen_treatment mixed
_refine_ls_matrix_type full
_refine_ls_number_parameters 152
_refine_ls_number_reflns 1796
_refine_ls_number_restraints 6
_refine_ls_restrained_S_all 1.090
_refine_ls_R_factor_all 0.0307
_refine_ls_R_factor_gt 0.0280
_refine_ls_shift/su_max 0.001
_refine_ls_shift/su_mean 0.000
_refine_ls_structure_factor_coef Fsqd
_refine_ls_weighting_details 'calc w=1/[\s^2^(Fo^2^)+(0.0398P)^2^+3.4668P] where P=(Fo^2^+2Fc^2^)/3'
_refine_ls_weighting_scheme calc
_refine_ls_wR_factor_gt 0.0705
_refine_ls_wR_factor_ref 0.0716
_reflns_number_gt 1666
_reflns_number_total 1796
_reflns_threshold_expression >2sigma(I)
_cod_data_source_file c6ra10627g2.cif
_cod_data_source_block 2
_cod_original_cell_volume 2060.30(18)
_cod_original_sg_symbol_H-M 'C 2/c'
_cod_database_code 7226012

loop_
_symmetry_equiv_pos_as_xyz
'x, y, z'
'-x, y, -z+1/2'
'x+1/2, y+1/2, z'
'-x+1/2, y+1/2, -z+1/2'
'-x, -y, -z'
'x, -y, z-1/2'
'-x+1/2, -y+1/2, -z'
'x+1/2, -y+1/2, z-1/2'

loop_
_atom_site_label
_atom_site_type_symbol
_atom_site_fract_x
_atom_site_fract_y
_atom_site_fract_z
_atom_site_U_iso_or_equiv
_atom_site_adp_type
_atom_site_occupancy
_atom_site_symmetry_multiplicity
_atom_site_calc_flag
_atom_site_refinement_flags
C1 C 0.37963(19) 0.3084(2) 0.2776(5) 0.0227(8) Uani 1 1 d .
H1 H 0.3799 0.2864 0.3979 0.027 Uiso 1 1 calc R
C2 C 0.3707(2) 0.3143(2) -0.0243(5) 0.0240(8) Uani 1 1 d .
H2 H 0.3636 0.2973 -0.1525 0.029 Uiso 1 1 calc R
C3 C 0.35252(19) 0.1561(2) 0.1000(6) 0.0227(8) Uani 1 1 d .
C4 C 0.4021(2) 0.0963(2) 0.2078(6) 0.0291(9) Uani 1 1 d .
H4 H 0.4429 0.1195 0.2894 0.035 Uiso 1 1 calc R
C5 C 0.3901(2) 0.0010(3) 0.1925(6) 0.0293(9) Uani 1 1 d .
H5 H 0.4234 -0.0403 0.2630 0.035 Uiso 1 1 calc R
C6 C 0.32898(19) -0.0333(2) 0.0733(5) 0.0228(8) Uani 1 1 d .
C7 C 0.2796(2) 0.0283(3) -0.0319(6) 0.0279(8) Uani 1 1 d .
H7 H 0.2381 0.0055 -0.1108 0.034 Uiso 1 1 calc R
C8 C 0.2917(2) 0.1235(3) -0.0199(6) 0.0281(9) Uani 1 1 d .
H8 H 0.2590 0.1650 -0.0924 0.034 Uiso 1 1 calc R
C9 C 0.3174(2) -0.1374(3) 0.0610(5) 0.0246(8) Uani 1 1 d .
Cu1 Cu 0.42293(3) 0.50187(3) -0.07210(7) 0.02872(18) Uani 1 1 d .
I1 I 0.5000 0.40356(2) -0.2500 0.01914(16) Uani 1 2 d S
N1 N 0.36613(15) 0.25586(19) 0.1160(4) 0.0214(6) Uani 1 1 d .
N2 N 0.38669(16) 0.39839(19) 0.0467(4) 0.0210(7) Uani 1 1 d .
N3 N 0.39226(16) 0.39458(19) 0.2409(4) 0.0199(6) Uani 1 1 d .
O1 O 0.36565(15) -0.19090(17) 0.1253(4) 0.0325(6) Uani 1 1 d .
O2 O 0.25653(16) -0.16459(19) -0.0151(5) 0.0444(8) Uani 1 1 d .
H2A H 0.2522 -0.2170 0.0252 0.067 Uiso 0.50 1 calc PR
O3 O 0.5033(6) 0.1691(6) 0.5984(17) 0.224(5) Uani 1 1 d U
H31 H 0.4785 0.1650 0.6701 0.337 Uiso 1 1 d R
H32 H 0.5392 0.1979 0.6619 0.337 Uiso 1 1 d R

loop_
_atom_site_aniso_label
_atom_site_aniso_U_11
_atom_site_aniso_U_22
_atom_site_aniso_U_33
_atom_site_aniso_U_23
_atom_site_aniso_U_13
_atom_site_aniso_U_12
C1 0.033(2) 0.0167(17) 0.0173(18) -0.0005(14) 0.0070(16) -0.0067(16)
C2 0.038(2) 0.0164(17) 0.0189(18) -0.0039(15) 0.0101(16) -0.0083(16)
C3 0.0293(19) 0.0123(16) 0.029(2) -0.0028(15) 0.0123(16) -0.0062(15)
C4 0.0249(19) 0.023(2) 0.033(2) -0.0032(16) -0.0003(18) -0.0052(16)
C5 0.033(2) 0.0192(19) 0.031(2) -0.0009(16) 0.0040(18) 0.0004(16)
C6 0.0287(19) 0.0163(17) 0.026(2) -0.0041(15) 0.0126(16) -0.0041(16)
C7 0.0240(19) 0.0224(19) 0.034(2) -0.0045(17) 0.0042(17) -0.0041(17)
C8 0.028(2) 0.0182(17) 0.033(2) -0.0016(17) 0.0043(18) 0.0021(17)
C9 0.036(2) 0.0159(18) 0.022(2) -0.0024(15) 0.0101(17) -0.0034(17)
Cu1 0.0491(3) 0.0163(3) 0.0205(3) 0.00477(17) 0.0109(2) -0.0008(2)
I1 0.0211(2) 0.0173(2) 0.0168(2) 0.000 0.00313(14) 0.000
N1 0.0285(16) 0.0142(14) 0.0215(16) -0.0051(12) 0.0080(13) -0.0064(13)
N2 0.0278(16) 0.0188(15) 0.0157(15) -0.0018(12) 0.0061(13) -0.0053(13)
N3 0.0258(15) 0.0164(14) 0.0171(15) -0.0014(12) 0.0063(13) -0.0028(12)
O1 0.0418(16) 0.0183(13) 0.0358(16) 0.0003(12) 0.0104(13) -0.0006(13)
O2 0.0424(17) 0.0171(15) 0.061(2) -0.0002(14) -0.0001(16) -0.0097(13)
O3 0.195(8) 0.224(8) 0.240(8) -0.015(7) 0.050(7) 0.010(6)

loop_
_atom_type_symbol
_atom_type_description
_atom_type_scat_dispersion_real
_atom_type_scat_dispersion_imag
_atom_type_scat_source
C C 0.0033 0.0016 'International Tables Vol C Tables 4.2.6.8 and 6.1.1.4'
H H 0.0000 0.0000 'International Tables Vol C Tables 4.2.6.8 and 6.1.1.4'
Cu Cu 0.3201 1.2651 'International Tables Vol C Tables 4.2.6.8 and 6.1.1.4'
I I -0.4742 1.8119 'International Tables Vol C Tables 4.2.6.8 and 6.1.1.4'
N N 0.0061 0.0033 'International Tables Vol C Tables 4.2.6.8 and 6.1.1.4'
O O 0.0106 0.0060 'International Tables Vol C Tables 4.2.6.8 and 6.1.1.4'

loop_
_geom_angle_atom_site_label_1
_geom_angle_atom_site_label_2
_geom_angle_atom_site_label_3
_geom_angle
_geom_angle_site_symmetry_1
_geom_angle_site_symmetry_3
N3 C1 N1 110.2(3) . .
N3 C1 H1 124.9 . .
N1 C1 H1 124.9 . .
N2 C2 N1 109.9(3) . .
N2 C2 H2 125.1 . .
N1 C2 H2 125.1 . .
C8 C3 C4 121.6(3) . .
C8 C3 N1 120.2(4) . .
C4 C3 N1 118.2(3) . .
C3 C4 C5 118.8(4) . .
C3 C4 H4 120.6 . .
C5 C4 H4 120.6 . .
C4 C5 C6 120.5(4) . .
C4 C5 H5 119.8 . .
C6 C5 H5 119.8 . .
C5 C6 C7 119.7(3) . .
C5 C6 C9 119.1(3) . .
C7 C6 C9 121.2(3) . .
C8 C7 C6 120.2(4) . .
C8 C7 H7 119.9 . .
C6 C7 H7 119.9 . .
C3 C8 C7 119.3(4) . .
C3 C8 H8 120.4 . .
C7 C8 H8 120.4 . .
O1 C9 O2 123.9(3) . .
O1 C9 C6 119.6(3) . .
O2 C9 C6 116.5(3) . .
N3 Cu1 N2 140.90(13) 6_565 .
N3 Cu1 I1 101.12(9) 6_565 5_665
N2 Cu1 I1 101.23(9) . 5_665
N3 Cu1 I1 99.53(9) 6_565 .
N2 Cu1 I1 100.90(9) . .
I1 Cu1 I1 112.60(2) 5_665 .
N3 Cu1 Cu1 108.83(9) 6_565 5_665
N2 Cu1 Cu1 110.24(10) . 5_665
I1 Cu1 Cu1 56.592(16) 5_665 5_665
I1 Cu1 Cu1 56.004(16) . 5_665
Cu1 I1 Cu1 120.85(2) 5_665 6_565
Cu1 I1 Cu1 83.176(13) 5_665 2_654
Cu1 I1 Cu1 67.40(2) 6_565 2_654
Cu1 I1 Cu1 67.40(2) 5_665 .
Cu1 I1 Cu1 83.176(13) 6_565 .
Cu1 I1 Cu1 118.72(2) 2_654 .
C2 N1 C1 105.8(3) . .
C2 N1 C3 127.4(3) . .
C1 N1 C3 126.7(3) . .
C2 N2 N3 107.2(3) . .
C2 N2 Cu1 126.6(2) . .
N3 N2 Cu1 124.0(2) . .
C1 N3 N2 106.9(3) . .
C1 N3 Cu1 127.4(2) . 6_566
N2 N3 Cu1 125.4(2) . 6_566
C9 O2 H2A 109.5 . .
H31 O3 H32 107.7 . .

loop_
_geom_bond_atom_site_label_1
_geom_bond_atom_site_label_2
_geom_bond_distance
_geom_bond_site_symmetry_2
C1 N3 1.305(4) .
C1 N1 1.348(4) .
C1 H1 0.9300 .
C2 N2 1.309(4) .
C2 N1 1.348(5) .
C2 H2 0.9300 .
C3 C8 1.371(5) .
C3 C4 1.377(5) .
C3 N1 1.450(4) .
C4 C5 1.382(5) .
C4 H4 0.9300 .
C5 C6 1.382(6) .
C5 H5 0.9300 .
C6 C7 1.385(6) .
C6 C9 1.505(5) .
C7 C8 1.381(5) .
C7 H7 0.9300 .
C8 H8 0.9300 .
C9 O1 1.231(5) .
C9 O2 1.272(5) .
Cu1 N3 1.974(3) 6_565
Cu1 N2 1.983(3) .
Cu1 I1 2.7375(5) 5_665
Cu1 I1 2.7563(5) .
Cu1 Cu1 3.0484(11) 5_665
I1 Cu1 2.7375(5) 5_665
I1 Cu1 2.7375(5) 6_565
I1 Cu1 2.7563(5) 2_654
N2 N3 1.384(4) .
N3 Cu1 1.974(3) 6_566
O2 H2A 0.8200 .
O3 H31 0.8499 .
O3 H32 0.8500 .

loop_
_geom_hbond_atom_site_label_D
_geom_hbond_atom_site_label_H
_geom_hbond_atom_site_label_A
_geom_hbond_distance_DH
_geom_hbond_distance_HA
_geom_hbond_distance_DA
_geom_hbond_angle_DHA
_geom_hbond_site_symmetry_A
O2 H2A O2 0.82 1.70 2.473(5) 156.3 7_545
O3 H31 O1 0.85 2.30 2.962(11) 134.7 6_556
O3 H32 O1 0.85 2.09 2.844(12) 147.2 5_656
